data_8102676
loop_
_publ_author_name
'Kwang Ha'

_publ_section_title
;
 Crystal structure of
 dibromobis(1-(2-pyridylmethyl)-2-(2-pyridyl)benzimidazole)manganese(II)
 --- acetonitrile (1:1), MnBr2(C18H14N4)2 &#x00B7; CH3CN
;
_journal_issue 2
_journal_name_full 'Zeitschrift f\"ur Kristallographie - New Crystal Structures'
_journal_page_first 259
_journal_volume 225
_journal_year 2010
_chemical_formula_moiety 'C36 H28 Br2 Mn N8, C2 H3 N'
_chemical_formula_sum 'C38 H31 Br2 Mn N9'
_chemical_formula_weight 828.48
_chemical_name_systematic
; 
Dibromobis(1-(2-pyridylmethyl)-2-(2-pyridyl)benzimidazole)manganese(II) 
acetonitrile solvate
;
_space_group_IT_number 2
_symmetry_cell_setting triclinic
_symmetry_space_group_name_Hall '-P 1'
_symmetry_space_group_name_H-M 'P -1'
_atom_sites_solution_hydrogens geom
_atom_sites_solution_primary direct
_atom_sites_solution_secondary difmap
_audit_creation_method SHELXL-97
_cell_angle_alpha 107.096(3)
_cell_angle_beta 96.468(3)
_cell_angle_gamma 107.982(3)
_cell_formula_units_Z 2
_cell_length_a 9.6104(13)
_cell_length_b 12.0192(17)
_cell_length_c 17.771(2)
_cell_measurement_reflns_used 2829
_cell_measurement_temperature 200(2)
_cell_measurement_theta_max 24.91
_cell_measurement_theta_min 2.29
_cell_volume 1818.9(4)
_computing_cell_refinement 'SAINT (Bruker, 2000)'
_computing_data_collection 'SMART (Bruker, 2000)'
_computing_data_reduction 'SAINT (Bruker, 2000)'
_computing_molecular_graphics 'ORTEP-III (Farrugia, 1997)'
_computing_publication_material SHELXL97
_computing_structure_refinement 'SHELXL-97 (Sheldrick, 1997)'
_computing_structure_solution 'SHELXS-97 (Sheldrick, 1997)'
_diffrn_ambient_temperature 200(2)
_diffrn_measured_fraction_theta_full 0.983
_diffrn_measured_fraction_theta_max 0.983
_diffrn_measurement_device_type 'Bruker SMART 1000 CCD'
_diffrn_measurement_method '\f and \w scans'
_diffrn_radiation_monochromator graphite
_diffrn_radiation_source 'fine-focus sealed tube'
_diffrn_radiation_type MoK\a
_diffrn_radiation_wavelength 0.71073
_diffrn_reflns_av_R_equivalents 0.0476
_diffrn_reflns_av_sigmaI/netI 0.1070
_diffrn_reflns_limit_h_max 11
_diffrn_reflns_limit_h_min -11
_diffrn_reflns_limit_k_max 11
_diffrn_reflns_limit_k_min -14
_diffrn_reflns_limit_l_max 21
_diffrn_reflns_limit_l_min -16
_diffrn_reflns_number 11226
_diffrn_reflns_theta_full 26.07
_diffrn_reflns_theta_max 26.07
_diffrn_reflns_theta_min 1.87
_diffrn_standards_decay_% 0
_diffrn_standards_interval_count 0
_diffrn_standards_interval_time 0
_diffrn_standards_number 0
_exptl_absorpt_coefficient_mu 2.601
_exptl_absorpt_correction_T_max 1.000000
_exptl_absorpt_correction_T_min 0.653303
_exptl_absorpt_correction_type multi-scan
_exptl_absorpt_process_details SADABS
_exptl_crystal_colour yellow
_exptl_crystal_density_diffrn 1.513
_exptl_crystal_density_method 'not measured'
_exptl_crystal_description block
_exptl_crystal_F_000 834
_exptl_crystal_size_max 0.27
_exptl_crystal_size_mid 0.13
_exptl_crystal_size_min 0.11
_refine_diff_density_max 0.990
_refine_diff_density_min -0.816
_refine_diff_density_rms 0.123
_refine_ls_extinction_method none
_refine_ls_goodness_of_fit_ref 1.052
_refine_ls_hydrogen_treatment constr
_refine_ls_matrix_type full
_refine_ls_number_parameters 452
_refine_ls_number_reflns 7065
_refine_ls_number_restraints 0
_refine_ls_restrained_S_all 1.052
_refine_ls_R_factor_all 0.1228
_refine_ls_R_factor_gt 0.0611
_refine_ls_shift/su_max 0.001
_refine_ls_shift/su_mean 0.000
_refine_ls_structure_factor_coef Fsqd
_refine_ls_weighting_details 'calc w=1/[\s^2^(Fo^2^)+(0.0549P)^2^+0.9928P] where P=(Fo^2^+2Fc^2^)/3'
_refine_ls_weighting_scheme calc
_refine_ls_wR_factor_gt 0.1200
_refine_ls_wR_factor_ref 0.1533
_reflns_number_gt 4182
_reflns_number_total 7065
_reflns_threshold_expression >2sigma(I)
_cod_data_source_file 1267-2937.cff
_cod_data_source_block mnbr2(pmpb)2
_cod_depositor_comments
;
The following automatic conversions were performed:
'_symmetry_cell_setting' value 'Triclinic' changed to 'triclinic'
according to '/home/saulius/struct/CIF-dictionaries/cif_core.dic'
dictionary named 'cif_core.dic' version 2.4.1 from
2010-06-29.

'_exptl_absorpt_correction_type' value 'Multi-scan' changed
to 'multi-scan' according to
'/home/saulius/struct/CIF-dictionaries/cif_core.dic' dictionary named
'cif_core.dic' version 2.4.1 from 2010-06-29.

Automatic conversion script
Id: cif_fix_enum 1555 2011-01-17 13:19:09Z saulius 
;
_cod_original_sg_symbol_H-M P-1
_cod_database_code 8102676

loop_
_symmetry_equiv_pos_as_xyz
'x, y, z'
'-x, -y, -z'

loop_
_atom_site_label
_atom_site_type_symbol
_atom_site_fract_x
_atom_site_fract_y
_atom_site_fract_z
_atom_site_U_iso_or_equiv
_atom_site_adp_type
_atom_site_occupancy
_atom_site_symmetry_multiplicity
_atom_site_calc_flag
_atom_site_refinement_flags
_atom_site_disorder_assembly
_atom_site_disorder_group
Mn1 Mn 0.39660(10) 0.81491(9) 0.20335(5) 0.0323(3) Uani 1 1 d . . .
Br1 Br 0.32905(7) 1.01681(7) 0.26022(4) 0.0417(2) Uani 1 1 d . . .
Br2 Br 0.46459(7) 0.83518(7) 0.06832(4) 0.0410(2) Uani 1 1 d . . .
N1 N 0.4088(6) 0.7984(5) 0.3291(3) 0.0373(13) Uani 1 1 d . . .
N2 N 0.6500(5) 0.9000(5) 0.2721(3) 0.0372(13) Uani 1 1 d . . .
N3 N 0.5474(6) 0.8542(5) 0.4555(3) 0.0398(14) Uani 1 1 d . . .
N4 N 0.6539(7) 0.6632(7) 0.4467(4) 0.0612(18) Uani 1 1 d . . .
N5 N 0.1689(5) 0.6714(5) 0.1522(3) 0.0342(13) Uani 1 1 d . . .
N6 N 0.4138(6) 0.6083(5) 0.1774(3) 0.0394(14) Uani 1 1 d . . .
N7 N 0.0037(5) 0.4725(5) 0.1055(3) 0.0315(12) Uani 1 1 d . . .
N8 N -0.0663(6) 0.3999(5) 0.2356(3) 0.0453(15) Uani 1 1 d . . .
C1 C 0.3132(7) 0.7832(6) 0.3812(4) 0.0386(16) Uani 1 1 d . . .
C2 C 0.1530(7) 0.7388(7) 0.3650(4) 0.0481(19) Uani 1 1 d . . .
H2 H 0.0939 0.7120 0.3120 0.058 Uiso 1 1 calc R . .
C3 C 0.0883(8) 0.7369(7) 0.4307(5) 0.053(2) Uani 1 1 d . . .
H3 H -0.0180 0.7083 0.4223 0.064 Uiso 1 1 calc R . .
C4 C 0.1754(9) 0.7760(7) 0.5099(5) 0.053(2) Uani 1 1 d . . .
H4 H 0.1260 0.7744 0.5531 0.064 Uiso 1 1 calc R . .
C5 C 0.3307(9) 0.8166(7) 0.5261(4) 0.052(2) Uani 1 1 d . . .
H5 H 0.3891 0.8422 0.5791 0.063 Uiso 1 1 calc R . .
C6 C 0.3963(7) 0.8178(6) 0.4603(4) 0.0379(16) Uani 1 1 d . . .
C7 C 0.5486(7) 0.8405(6) 0.3755(4) 0.0350(16) Uani 1 1 d . . .
C8 C 0.6821(7) 0.8786(6) 0.3411(4) 0.0369(16) Uani 1 1 d . . .
C9 C 0.8274(8) 0.8910(7) 0.3728(4) 0.052(2) Uani 1 1 d . . .
H9 H 0.8475 0.8686 0.4187 0.062 Uiso 1 1 calc R . .
C10 C 0.9442(7) 0.9368(7) 0.3365(4) 0.053(2) Uani 1 1 d . . .
H10 H 1.0438 0.9459 0.3580 0.064 Uiso 1 1 calc R . .
C11 C 0.9137(7) 0.9683(7) 0.2697(4) 0.0444(18) Uani 1 1 d . . .
H11 H 0.9915 1.0038 0.2458 0.053 Uiso 1 1 calc R . .
C12 C 0.7639(7) 0.9461(6) 0.2385(4) 0.0412(17) Uani 1 1 d . . .
H12 H 0.7407 0.9642 0.1911 0.049 Uiso 1 1 calc R . .
C13 C 0.6711(8) 0.8745(7) 0.5208(4) 0.0472(19) Uani 1 1 d . . .
H13A H 0.6502 0.9141 0.5734 0.057 Uiso 1 1 calc R . .
H13B H 0.7651 0.9328 0.5157 0.057 Uiso 1 1 calc R . .
C14 C 0.6942(8) 0.7533(7) 0.5201(4) 0.0467(19) Uani 1 1 d . . .
C15 C 0.7502(9) 0.7377(8) 0.5900(5) 0.061(2) Uani 1 1 d . . .
H15 H 0.7786 0.8045 0.6401 0.074 Uiso 1 1 calc R . .
C16 C 0.7651(11) 0.6275(10) 0.5880(6) 0.081(3) Uani 1 1 d . . .
H16 H 0.8015 0.6162 0.6361 0.097 Uiso 1 1 calc R . .
C17 C 0.7254(10) 0.5321(9) 0.5131(6) 0.079(3) Uani 1 1 d . . .
H17 H 0.7349 0.4541 0.5086 0.095 Uiso 1 1 calc R . .
C18 C 0.6714(11) 0.5549(9) 0.4453(6) 0.076(3) Uani 1 1 d . . .
H18 H 0.6449 0.4899 0.3944 0.092 Uiso 1 1 calc R . .
C19 C 0.0307(6) 0.6695(6) 0.1163(4) 0.0330(15) Uani 1 1 d . . .
C20 C -0.0133(7) 0.7660(6) 0.1062(4) 0.0365(16) Uani 1 1 d . . .
H20 H 0.0554 0.8497 0.1252 0.044 Uiso 1 1 calc R . .
C21 C -0.1614(7) 0.7347(7) 0.0671(4) 0.0388(17) Uani 1 1 d . . .
H21 H -0.1943 0.7986 0.0600 0.047 Uiso 1 1 calc R . .
C22 C -0.2629(7) 0.6108(7) 0.0379(4) 0.0406(17) Uani 1 1 d . . .
H22 H -0.3623 0.5933 0.0106 0.049 Uiso 1 1 calc R . .
C23 C -0.2238(7) 0.5139(7) 0.0472(4) 0.0405(17) Uani 1 1 d . . .
H23 H -0.2938 0.4306 0.0280 0.049 Uiso 1 1 calc R . .
C24 C -0.0744(6) 0.5450(5) 0.0869(3) 0.0261(14) Uani 1 1 d . . .
C25 C 0.1495(6) 0.5524(6) 0.1439(3) 0.0291(14) Uani 1 1 d . . .
C26 C 0.2800(7) 0.5209(6) 0.1720(3) 0.0333(15) Uani 1 1 d . . .
C27 C 0.2706(7) 0.4118(6) 0.1883(4) 0.0420(17) Uani 1 1 d . . .
H27 H 0.1759 0.3532 0.1858 0.050 Uiso 1 1 calc R . .
C28 C 0.4030(8) 0.3909(7) 0.2084(4) 0.055(2) Uani 1 1 d . . .
H28 H 0.3997 0.3184 0.2205 0.066 Uiso 1 1 calc R . .
C29 C 0.5394(8) 0.4775(7) 0.2104(4) 0.051(2) Uani 1 1 d . . .
H29 H 0.6306 0.4640 0.2218 0.061 Uiso 1 1 calc R . .
C30 C 0.5391(7) 0.5843(7) 0.1951(4) 0.0442(18) Uani 1 1 d . . .
H30 H 0.6328 0.6439 0.1974 0.053 Uiso 1 1 calc R . .
C31 C -0.0670(7) 0.3376(6) 0.0912(4) 0.0375(16) Uani 1 1 d . . .
H31A H 0.0098 0.2984 0.0856 0.045 Uiso 1 1 calc R . .
H31B H -0.1447 0.2973 0.0401 0.045 Uiso 1 1 calc R . .
C32 C -0.1387(7) 0.3172(6) 0.1609(4) 0.0350(16) Uani 1 1 d . . .
C33 C -0.2702(7) 0.2149(6) 0.1454(4) 0.0412(17) Uani 1 1 d . . .
H33 H -0.3167 0.1582 0.0919 0.049 Uiso 1 1 calc R . .
C34 C -0.3317(8) 0.1982(7) 0.2107(5) 0.051(2) Uani 1 1 d . . .
H34 H -0.4218 0.1302 0.2025 0.061 Uiso 1 1 calc R . .
C35 C -0.2584(9) 0.2831(8) 0.2882(5) 0.055(2) Uani 1 1 d . . .
H35 H -0.2974 0.2738 0.3337 0.066 Uiso 1 1 calc R . .
C36 C -0.1292(9) 0.3803(8) 0.2974(4) 0.057(2) Uani 1 1 d . . .
H36 H -0.0806 0.4377 0.3505 0.068 Uiso 1 1 calc R . .
N9 N 0.0345(9) 0.0965(7) 0.1175(5) 0.080(2) Uani 1 1 d . . .
C37 C 0.2581(9) 0.0552(8) 0.0526(5) 0.063(2) Uani 1 1 d . . .
H37A H 0.3066 0.0146 0.0819 0.094 Uiso 1 1 calc R . .
H37B H 0.3322 0.1340 0.0550 0.094 Uiso 1 1 calc R . .
H37C H 0.2163 0.0003 -0.0039 0.094 Uiso 1 1 calc R . .
C38 C 0.1356(10) 0.0803(7) 0.0903(5) 0.060(2) Uani 1 1 d . . .

loop_
_atom_site_aniso_label
_atom_site_aniso_U_11
_atom_site_aniso_U_22
_atom_site_aniso_U_33
_atom_site_aniso_U_23
_atom_site_aniso_U_13
_atom_site_aniso_U_12
Mn1 0.0268(5) 0.0338(6) 0.0320(5) 0.0140(4) 0.0038(4) 0.0036(4)
Br1 0.0364(4) 0.0420(5) 0.0444(4) 0.0146(3) 0.0117(3) 0.0106(3)
Br2 0.0380(4) 0.0484(5) 0.0350(4) 0.0191(3) 0.0096(3) 0.0086(3)
N1 0.033(3) 0.042(4) 0.036(3) 0.017(3) 0.011(3) 0.009(3)
N2 0.029(3) 0.036(3) 0.046(3) 0.015(3) 0.008(3) 0.009(3)
N3 0.040(3) 0.044(4) 0.033(3) 0.015(3) 0.004(3) 0.011(3)
N4 0.076(5) 0.061(5) 0.051(4) 0.018(3) 0.011(3) 0.032(4)
N5 0.034(3) 0.036(4) 0.032(3) 0.011(2) 0.008(2) 0.012(3)
N6 0.039(3) 0.044(4) 0.033(3) 0.012(3) 0.006(3) 0.015(3)
N7 0.029(3) 0.031(3) 0.035(3) 0.015(2) 0.011(2) 0.007(2)
N8 0.041(3) 0.051(4) 0.037(3) 0.016(3) 0.012(3) 0.005(3)
C1 0.040(4) 0.038(4) 0.044(4) 0.017(3) 0.017(3) 0.016(3)
C2 0.038(4) 0.065(5) 0.051(5) 0.029(4) 0.019(3) 0.021(4)
C3 0.038(4) 0.066(6) 0.069(6) 0.034(4) 0.024(4) 0.022(4)
C4 0.061(5) 0.067(6) 0.055(5) 0.033(4) 0.035(4) 0.034(4)
C5 0.068(5) 0.052(5) 0.048(5) 0.024(4) 0.021(4) 0.027(4)
C6 0.045(4) 0.036(4) 0.035(4) 0.015(3) 0.009(3) 0.014(3)
C7 0.035(4) 0.036(4) 0.032(4) 0.013(3) 0.006(3) 0.010(3)
C8 0.030(4) 0.049(5) 0.026(4) 0.013(3) -0.001(3) 0.009(3)
C9 0.045(4) 0.062(6) 0.048(5) 0.025(4) 0.003(4) 0.015(4)
C10 0.026(4) 0.081(6) 0.049(5) 0.021(4) 0.004(3) 0.016(4)
C11 0.025(4) 0.062(5) 0.045(4) 0.021(4) 0.011(3) 0.011(3)
C12 0.032(4) 0.039(4) 0.050(4) 0.018(3) 0.021(3) 0.002(3)
C13 0.056(5) 0.051(5) 0.030(4) 0.013(3) 0.001(3) 0.018(4)
C14 0.058(5) 0.044(5) 0.038(4) 0.015(3) 0.014(4) 0.017(4)
C15 0.081(6) 0.059(6) 0.048(5) 0.023(4) 0.002(4) 0.030(5)
C16 0.107(8) 0.096(8) 0.068(7) 0.043(6) 0.022(6) 0.059(7)
C17 0.098(7) 0.074(7) 0.101(8) 0.050(6) 0.038(6) 0.056(6)
C18 0.100(7) 0.067(7) 0.068(6) 0.018(5) 0.024(5) 0.041(6)
C19 0.024(3) 0.043(4) 0.028(3) 0.014(3) 0.008(3) 0.006(3)
C20 0.036(4) 0.037(4) 0.039(4) 0.019(3) 0.011(3) 0.011(3)
C21 0.035(4) 0.047(5) 0.038(4) 0.017(3) 0.008(3) 0.017(3)
C22 0.032(4) 0.053(5) 0.036(4) 0.015(3) 0.004(3) 0.015(4)
C23 0.039(4) 0.041(5) 0.034(4) 0.009(3) 0.011(3) 0.006(3)
C24 0.025(3) 0.027(4) 0.029(3) 0.014(3) 0.009(3) 0.007(3)
C25 0.031(3) 0.032(4) 0.029(3) 0.014(3) 0.014(3) 0.012(3)
C26 0.038(4) 0.036(4) 0.022(3) 0.008(3) 0.008(3) 0.008(3)
C27 0.035(4) 0.038(4) 0.053(5) 0.019(3) 0.013(3) 0.009(3)
C28 0.063(5) 0.054(5) 0.062(5) 0.032(4) 0.011(4) 0.029(4)
C29 0.044(4) 0.047(5) 0.063(5) 0.015(4) 0.009(4) 0.025(4)
C30 0.033(4) 0.051(5) 0.043(4) 0.007(3) 0.006(3) 0.018(4)
C31 0.041(4) 0.036(4) 0.030(4) 0.009(3) 0.009(3) 0.009(3)
C32 0.032(3) 0.036(4) 0.039(4) 0.016(3) 0.011(3) 0.011(3)
C33 0.036(4) 0.046(5) 0.039(4) 0.020(3) 0.007(3) 0.007(3)
C34 0.043(4) 0.048(5) 0.076(6) 0.038(4) 0.027(4) 0.016(4)
C35 0.062(5) 0.074(6) 0.059(5) 0.048(5) 0.034(4) 0.035(5)
C36 0.066(5) 0.075(6) 0.036(4) 0.027(4) 0.016(4) 0.025(5)
N9 0.100(6) 0.084(6) 0.097(6) 0.048(5) 0.048(5) 0.061(5)
C37 0.065(5) 0.084(7) 0.066(5) 0.042(5) 0.038(4) 0.041(5)
C38 0.078(6) 0.044(5) 0.060(5) 0.029(4) 0.008(5) 0.019(5)

loop_
_atom_type_symbol
_atom_type_description
_atom_type_scat_dispersion_real
_atom_type_scat_dispersion_imag
_atom_type_scat_source
C C 0.0033 0.0016 'International Tables Vol C Tables 4.2.6.8 and 6.1.1.4'
H H 0.0000 0.0000 'International Tables Vol C Tables 4.2.6.8 and 6.1.1.4'
Br Br -0.2901 2.4595 'International Tables Vol C Tables 4.2.6.8 and 6.1.1.4'
Mn Mn 0.3368 0.7283 'International Tables Vol C Tables 4.2.6.8 and 6.1.1.4'
N N 0.0061 0.0033 'International Tables Vol C Tables 4.2.6.8 and 6.1.1.4'

loop_
_geom_angle_atom_site_label_1
_geom_angle_atom_site_label_2
_geom_angle_atom_site_label_3
_geom_angle
_geom_angle_site_symmetry_1
_geom_angle_site_symmetry_3
_geom_angle_publ_flag
N5 Mn1 N1 94.23(18) . . ?
N5 Mn1 N2 156.7(2) . . ?
N1 Mn1 N2 71.70(18) . . ?
N5 Mn1 N6 71.08(19) . . ?
N1 Mn1 N6 78.20(18) . . ?
N2 Mn1 N6 87.54(18) . . ?
N5 Mn1 Br2 98.26(13) . . ?
N1 Mn1 Br2 162.90(13) . . ?
N2 Mn1 Br2 92.59(13) . . ?
N6 Mn1 Br2 94.84(12) . . ?
N5 Mn1 Br1 100.30(14) . . ?
N1 Mn1 Br1 88.22(14) . . ?
N2 Mn1 Br1 97.81(13) . . ?
N6 Mn1 Br1 163.10(13) . . ?
Br2 Mn1 Br1 100.90(4) . . ?
C7 N1 C1 105.3(5) . . ?
C7 N1 Mn1 115.4(4) . . ?
C1 N1 Mn1 137.4(4) . . ?
C8 N2 C12 118.8(5) . . ?
C8 N2 Mn1 116.8(4) . . ?
C12 N2 Mn1 123.1(4) . . ?
C7 N3 C6 106.4(5) . . ?
C7 N3 C13 128.6(6) . . ?
C6 N3 C13 123.7(5) . . ?
C14 N4 C18 115.7(7) . . ?
C25 N5 C19 106.0(5) . . ?
C25 N5 Mn1 118.8(4) . . ?
C19 N5 Mn1 134.9(4) . . ?
C30 N6 C26 117.8(6) . . ?
C30 N6 Mn1 126.3(5) . . ?
C26 N6 Mn1 111.7(4) . . ?
C25 N7 C24 107.0(5) . . ?
C25 N7 C31 129.0(5) . . ?
C24 N7 C31 123.8(5) . . ?
C32 N8 C36 116.4(6) . . ?
N1 C1 C6 110.4(5) . . ?
N1 C1 C2 129.9(6) . . ?
C6 C1 C2 119.8(6) . . ?
C3 C2 C1 116.6(7) . . ?
C3 C2 H2 121.7 . . ?
C1 C2 H2 121.7 . . ?
C2 C3 C4 122.1(6) . . ?
C2 C3 H3 118.9 . . ?
C4 C3 H3 118.9 . . ?
C5 C4 C3 121.9(6) . . ?
C5 C4 H4 119.0 . . ?
C3 C4 H4 119.0 . . ?
C4 C5 C6 116.3(7) . . ?
C4 C5 H5 121.9 . . ?
C6 C5 H5 121.9 . . ?
C5 C6 N3 130.9(6) . . ?
C5 C6 C1 123.3(6) . . ?
N3 C6 C1 105.7(5) . . ?
N1 C7 N3 112.2(5) . . ?
N1 C7 C8 120.4(5) . . ?
N3 C7 C8 127.1(5) . . ?
N2 C8 C9 120.7(6) . . ?
N2 C8 C7 112.9(5) . . ?
C9 C8 C7 126.3(6) . . ?
C8 C9 C10 119.6(7) . . ?
C8 C9 H9 120.2 . . ?
C10 C9 H9 120.2 . . ?
C11 C10 C9 119.7(6) . . ?
C11 C10 H10 120.2 . . ?
C9 C10 H10 120.2 . . ?
C10 C11 C12 117.4(6) . . ?
C10 C11 H11 121.3 . . ?
C12 C11 H11 121.3 . . ?
N2 C12 C11 123.5(7) . . ?
N2 C12 H12 118.3 . . ?
C11 C12 H12 118.3 . . ?
N3 C13 C14 113.0(6) . . ?
N3 C13 H13A 109.0 . . ?
C14 C13 H13A 109.0 . . ?
N3 C13 H13B 109.0 . . ?
C14 C13 H13B 109.0 . . ?
H13A C13 H13B 107.8 . . ?
N4 C14 C15 122.7(8) . . ?
N4 C14 C13 115.1(7) . . ?
C15 C14 C13 122.2(6) . . ?
C16 C15 C14 121.0(8) . . ?
C16 C15 H15 119.5 . . ?
C14 C15 H15 119.5 . . ?
C15 C16 C17 118.0(9) . . ?
C15 C16 H16 121.0 . . ?
C17 C16 H16 121.0 . . ?
C18 C17 C16 117.8(9) . . ?
C18 C17 H17 121.1 . . ?
C16 C17 H17 121.1 . . ?
N4 C18 C17 124.7(9) . . ?
N4 C18 H18 117.7 . . ?
C17 C18 H18 117.7 . . ?
N5 C19 C20 130.8(6) . . ?
N5 C19 C24 109.2(6) . . ?
C20 C19 C24 120.0(6) . . ?
C21 C20 C19 117.6(6) . . ?
C21 C20 H20 121.2 . . ?
C19 C20 H20 121.2 . . ?
C20 C21 C22 121.4(7) . . ?
C20 C21 H21 119.3 . . ?
C22 C21 H21 119.3 . . ?
C23 C22 C21 122.5(6) . . ?
C23 C22 H22 118.8 . . ?
C21 C22 H22 118.8 . . ?
C22 C23 C24 116.4(6) . . ?
C22 C23 H23 121.8 . . ?
C24 C23 H23 121.8 . . ?
N7 C24 C23 132.0(6) . . ?
N7 C24 C19 105.8(5) . . ?
C23 C24 C19 122.1(6) . . ?
N5 C25 N7 111.9(5) . . ?
N5 C25 C26 119.6(5) . . ?
N7 C25 C26 128.4(6) . . ?
N6 C26 C27 122.0(6) . . ?
N6 C26 C25 112.5(6) . . ?
C27 C26 C25 125.4(6) . . ?
C28 C27 C26 118.8(6) . . ?
C28 C27 H27 120.6 . . ?
C26 C27 H27 120.6 . . ?
C29 C28 C27 119.2(7) . . ?
C29 C28 H28 120.4 . . ?
C27 C28 H28 120.4 . . ?
C30 C29 C28 118.3(7) . . ?
C30 C29 H29 120.8 . . ?
C28 C29 H29 120.8 . . ?
N6 C30 C29 123.8(7) . . ?
N6 C30 H30 118.1 . . ?
C29 C30 H30 118.1 . . ?
N7 C31 C32 110.7(5) . . ?
N7 C31 H31A 109.5 . . ?
C32 C31 H31A 109.5 . . ?
N7 C31 H31B 109.5 . . ?
C32 C31 H31B 109.5 . . ?
H31A C31 H31B 108.1 . . ?
N8 C32 C33 123.7(6) . . ?
N8 C32 C31 116.6(5) . . ?
C33 C32 C31 119.7(6) . . ?
C32 C33 C34 118.1(6) . . ?
C32 C33 H33 120.9 . . ?
C34 C33 H33 120.9 . . ?
C35 C34 C33 118.8(7) . . ?
C35 C34 H34 120.6 . . ?
C33 C34 H34 120.6 . . ?
C36 C35 C34 118.8(7) . . ?
C36 C35 H35 120.6 . . ?
C34 C35 H35 120.6 . . ?
N8 C36 C35 124.2(7) . . ?
N8 C36 H36 117.9 . . ?
C35 C36 H36 117.9 . . ?
C38 C37 H37A 109.5 . . ?
C38 C37 H37B 109.5 . . ?
H37A C37 H37B 109.5 . . ?
C38 C37 H37C 109.5 . . ?
H37A C37 H37C 109.5 . . ?
H37B C37 H37C 109.5 . . ?
N9 C38 C37 177.3(10) . . ?

loop_
_geom_bond_atom_site_label_1
_geom_bond_atom_site_label_2
_geom_bond_distance
_geom_bond_site_symmetry_2
_geom_bond_publ_flag
Mn1 N5 2.211(5) . ?
Mn1 N1 2.295(5) . ?
Mn1 N2 2.350(5) . ?
Mn1 N6 2.451(6) . ?
Mn1 Br2 2.6159(11) . ?
Mn1 Br1 2.6477(13) . ?
N1 C7 1.351(7) . ?
N1 C1 1.385(8) . ?
N2 C8 1.347(8) . ?
N2 C12 1.353(7) . ?
N3 C7 1.384(8) . ?
N3 C6 1.402(8) . ?
N3 C13 1.471(8) . ?
N4 C14 1.349(9) . ?
N4 C18 1.357(11) . ?
N5 C25 1.344(8) . ?
N5 C19 1.397(8) . ?
N6 C30 1.347(8) . ?
N6 C26 1.359(7) . ?
N7 C25 1.385(7) . ?
N7 C24 1.396(7) . ?
N7 C31 1.481(8) . ?
N8 C32 1.350(8) . ?
N8 C36 1.357(8) . ?
C1 C6 1.409(9) . ?
C1 C2 1.428(9) . ?
C2 C3 1.386(9) . ?
C2 H2 0.9500 . ?
C3 C4 1.415(10) . ?
C3 H3 0.9500 . ?
C4 C5 1.385(10) . ?
C4 H4 0.9500 . ?
C5 C6 1.391(9) . ?
C5 H5 0.9500 . ?
C7 C8 1.487(8) . ?
C8 C9 1.391(9) . ?
C9 C10 1.402(9) . ?
C9 H9 0.9500 . ?
C10 C11 1.376(10) . ?
C10 H10 0.9500 . ?
C11 C12 1.395(9) . ?
C11 H11 0.9500 . ?
C12 H12 0.9500 . ?
C13 C14 1.536(10) . ?
C13 H13A 0.9900 . ?
C13 H13B 0.9900 . ?
C14 C15 1.385(10) . ?
C15 C16 1.366(12) . ?
C15 H15 0.9500 . ?
C16 C17 1.396(12) . ?
C16 H16 0.9500 . ?
C17 C18 1.391(12) . ?
C17 H17 0.9500 . ?
C18 H18 0.9500 . ?
C19 C20 1.402(9) . ?
C19 C24 1.421(8) . ?
C20 C21 1.394(8) . ?
C20 H20 0.9500 . ?
C21 C22 1.405(9) . ?
C21 H21 0.9500 . ?
C22 C23 1.377(9) . ?
C22 H22 0.9500 . ?
C23 C24 1.409(8) . ?
C23 H23 0.9500 . ?
C25 C26 1.493(9) . ?
C26 C27 1.402(9) . ?
C27 C28 1.400(9) . ?
C27 H27 0.9500 . ?
C28 C29 1.388(10) . ?
C28 H28 0.9500 . ?
C29 C30 1.388(10) . ?
C29 H29 0.9500 . ?
C30 H30 0.9500 . ?
C31 C32 1.529(8) . ?
C31 H31A 0.9900 . ?
C31 H31B 0.9900 . ?
C32 C33 1.395(8) . ?
C33 C34 1.399(9) . ?
C33 H33 0.9500 . ?
C34 C35 1.394(10) . ?
C34 H34 0.9500 . ?
C35 C36 1.371(10) . ?
C35 H35 0.9500 . ?
C36 H36 0.9500 . ?
N9 C38 1.175(10) . ?
C37 C38 1.485(11) . ?
C37 H37A 0.9800 . ?
C37 H37B 0.9800 . ?
C37 H37C 0.9800 . ?

loop_
_geom_torsion_atom_site_label_1
_geom_torsion_atom_site_label_2
_geom_torsion_atom_site_label_3
_geom_torsion_atom_site_label_4
_geom_torsion
_geom_torsion_site_symmetry_1
_geom_torsion_site_symmetry_2
_geom_torsion_site_symmetry_3
_geom_torsion_site_symmetry_4
_geom_torsion_publ_flag
N5 Mn1 N1 C7 159.2(5) . . . . ?
N2 Mn1 N1 C7 -1.8(4) . . . . ?
N6 Mn1 N1 C7 89.5(5) . . . . ?
Br2 Mn1 N1 C7 22.2(8) . . . . ?
Br1 Mn1 N1 C7 -100.6(4) . . . . ?
N5 Mn1 N1 C1 -39.7(7) . . . . ?
N2 Mn1 N1 C1 159.3(7) . . . . ?
N6 Mn1 N1 C1 -109.4(7) . . . . ?
Br2 Mn1 N1 C1 -176.7(4) . . . . ?
Br1 Mn1 N1 C1 60.5(6) . . . . ?
N5 Mn1 N2 C8 -43.5(7) . . . . ?
N1 Mn1 N2 C8 11.7(5) . . . . ?
N6 Mn1 N2 C8 -66.7(5) . . . . ?
Br2 Mn1 N2 C8 -161.4(5) . . . . ?
Br1 Mn1 N2 C8 97.2(5) . . . . ?
N5 Mn1 N2 C12 123.1(6) . . . . ?
N1 Mn1 N2 C12 178.3(6) . . . . ?
N6 Mn1 N2 C12 99.9(5) . . . . ?
Br2 Mn1 N2 C12 5.1(5) . . . . ?
Br1 Mn1 N2 C12 -96.2(5) . . . . ?
N1 Mn1 N5 C25 -66.8(4) . . . . ?
N2 Mn1 N5 C25 -15.3(7) . . . . ?
N6 Mn1 N5 C25 9.2(4) . . . . ?
Br2 Mn1 N5 C25 101.5(4) . . . . ?
Br1 Mn1 N5 C25 -155.7(4) . . . . ?
N1 Mn1 N5 C19 121.0(5) . . . . ?
N2 Mn1 N5 C19 172.4(5) . . . . ?
N6 Mn1 N5 C19 -163.0(6) . . . . ?
Br2 Mn1 N5 C19 -70.7(5) . . . . ?
Br1 Mn1 N5 C19 32.1(5) . . . . ?
N5 Mn1 N6 C30 -176.5(6) . . . . ?
N1 Mn1 N6 C30 -77.8(5) . . . . ?
N2 Mn1 N6 C30 -6.0(5) . . . . ?
Br2 Mn1 N6 C30 86.4(5) . . . . ?
Br1 Mn1 N6 C30 -115.1(6) . . . . ?
N5 Mn1 N6 C26 -20.5(4) . . . . ?
N1 Mn1 N6 C26 78.2(4) . . . . ?
N2 Mn1 N6 C26 150.0(4) . . . . ?
Br2 Mn1 N6 C26 -117.6(4) . . . . ?
Br1 Mn1 N6 C26 41.0(7) . . . . ?
C7 N1 C1 C6 0.6(7) . . . . ?
Mn1 N1 C1 C6 -161.7(5) . . . . ?
C7 N1 C1 C2 -178.7(7) . . . . ?
Mn1 N1 C1 C2 19.0(12) . . . . ?
N1 C1 C2 C3 -178.5(7) . . . . ?
C6 C1 C2 C3 2.3(10) . . . . ?
C1 C2 C3 C4 -0.3(11) . . . . ?
C2 C3 C4 C5 -1.2(12) . . . . ?
C3 C4 C5 C6 0.6(11) . . . . ?
C4 C5 C6 N3 179.1(7) . . . . ?
C4 C5 C6 C1 1.5(11) . . . . ?
C7 N3 C6 C5 -177.8(7) . . . . ?
C13 N3 C6 C5 14.2(11) . . . . ?
C7 N3 C6 C1 0.2(7) . . . . ?
C13 N3 C6 C1 -167.8(6) . . . . ?
N1 C1 C6 C5 177.7(6) . . . . ?
C2 C1 C6 C5 -3.0(10) . . . . ?
N1 C1 C6 N3 -0.5(7) . . . . ?
C2 C1 C6 N3 178.9(6) . . . . ?
C1 N1 C7 N3 -0.5(7) . . . . ?
Mn1 N1 C7 N3 166.4(4) . . . . ?
C1 N1 C7 C8 -174.4(6) . . . . ?
Mn1 N1 C7 C8 -7.5(8) . . . . ?
C6 N3 C7 N1 0.2(7) . . . . ?
C13 N3 C7 N1 167.4(6) . . . . ?
C6 N3 C7 C8 173.6(7) . . . . ?
C13 N3 C7 C8 -19.2(11) . . . . ?
C12 N2 C8 C9 -6.7(10) . . . . ?
Mn1 N2 C8 C9 160.5(5) . . . . ?
C12 N2 C8 C7 174.2(6) . . . . ?
Mn1 N2 C8 C7 -18.6(7) . . . . ?
N1 C7 C8 N2 17.7(9) . . . . ?
N3 C7 C8 N2 -155.2(6) . . . . ?
N1 C7 C8 C9 -161.4(7) . . . . ?
N3 C7 C8 C9 25.7(11) . . . . ?
N2 C8 C9 C10 5.6(11) . . . . ?
C7 C8 C9 C10 -175.3(7) . . . . ?
C8 C9 C10 C11 -0.3(12) . . . . ?
C9 C10 C11 C12 -3.5(11) . . . . ?
C8 N2 C12 C11 2.6(10) . . . . ?
Mn1 N2 C12 C11 -163.7(5) . . . . ?
C10 C11 C12 N2 2.5(11) . . . . ?
C7 N3 C13 C14 -81.7(8) . . . . ?
C6 N3 C13 C14 83.5(8) . . . . ?
C18 N4 C14 C15 0.1(11) . . . . ?
C18 N4 C14 C13 -179.0(7) . . . . ?
N3 C13 C14 N4 28.7(9) . . . . ?
N3 C13 C14 C15 -150.4(7) . . . . ?
N4 C14 C15 C16 -1.1(13) . . . . ?
C13 C14 C15 C16 177.9(8) . . . . ?
C14 C15 C16 C17 1.4(14) . . . . ?
C15 C16 C17 C18 -0.7(14) . . . . ?
C14 N4 C18 C17 0.6(13) . . . . ?
C16 C17 C18 N4 -0.3(15) . . . . ?
C25 N5 C19 C20 -178.7(6) . . . . ?
Mn1 N5 C19 C20 -5.8(10) . . . . ?
C25 N5 C19 C24 0.9(6) . . . . ?
Mn1 N5 C19 C24 173.8(4) . . . . ?
N5 C19 C20 C21 179.8(6) . . . . ?
C24 C19 C20 C21 0.2(9) . . . . ?
C19 C20 C21 C22 -0.8(9) . . . . ?
C20 C21 C22 C23 1.2(10) . . . . ?
C21 C22 C23 C24 -1.0(9) . . . . ?
C25 N7 C24 C23 178.9(6) . . . . ?
C31 N7 C24 C23 -5.6(9) . . . . ?
C25 N7 C24 C19 -0.4(6) . . . . ?
C31 N7 C24 C19 175.0(5) . . . . ?
C22 C23 C24 N7 -178.8(6) . . . . ?
C22 C23 C24 C19 0.4(9) . . . . ?
N5 C19 C24 N7 -0.3(6) . . . . ?
C20 C19 C24 N7 179.4(5) . . . . ?
N5 C19 C24 C23 -179.7(5) . . . . ?
C20 C19 C24 C23 0.0(9) . . . . ?
C19 N5 C25 N7 -1.1(6) . . . . ?
Mn1 N5 C25 N7 -175.4(3) . . . . ?
C19 N5 C25 C26 176.5(5) . . . . ?
Mn1 N5 C25 C26 2.2(7) . . . . ?
C24 N7 C25 N5 1.0(6) . . . . ?
C31 N7 C25 N5 -174.1(5) . . . . ?
C24 N7 C25 C26 -176.4(5) . . . . ?
C31 N7 C25 C26 8.5(9) . . . . ?
C30 N6 C26 C27 3.3(9) . . . . ?
Mn1 N6 C26 C27 -155.0(5) . . . . ?
C30 N6 C26 C25 -174.2(5) . . . . ?
Mn1 N6 C26 C25 27.5(6) . . . . ?
N5 C25 C26 N6 -21.6(7) . . . . ?
N7 C25 C26 N6 155.6(5) . . . . ?
N5 C25 C26 C27 161.1(6) . . . . ?
N7 C25 C26 C27 -21.7(10) . . . . ?
N6 C26 C27 C28 -1.9(9) . . . . ?
C25 C26 C27 C28 175.2(6) . . . . ?
C26 C27 C28 C29 -1.0(10) . . . . ?
C27 C28 C29 C30 2.4(11) . . . . ?
C26 N6 C30 C29 -1.8(9) . . . . ?
Mn1 N6 C30 C29 152.9(5) . . . . ?
C28 C29 C30 N6 -1.0(11) . . . . ?
C25 N7 C31 C32 90.6(7) . . . . ?
C24 N7 C31 C32 -83.8(7) . . . . ?
C36 N8 C32 C33 -0.9(10) . . . . ?
C36 N8 C32 C31 -179.1(6) . . . . ?
N7 C31 C32 N8 -35.9(8) . . . . ?
N7 C31 C32 C33 145.8(6) . . . . ?
N8 C32 C33 C34 1.0(11) . . . . ?
C31 C32 C33 C34 179.2(6) . . . . ?
C32 C33 C34 C35 -0.7(10) . . . . ?
C33 C34 C35 C36 0.4(11) . . . . ?
C32 N8 C36 C35 0.4(11) . . . . ?
C34 C35 C36 N8 -0.2(12) . . . . ?

loop_
_cod_related_entry_id
_cod_related_entry_database
_cod_related_entry_code
1 ChemSpider 30653983
